data_4102800
loop_
_publ_author_name
'Tao Wu'
'Le Wang'
'Xianhui Bu'
'Victoria Chau'
'Pingyun Feng'

_publ_section_title
;
 Largest Molecular Clusters in the Supertetrahedral Tn Series
;
_journal_name_full 'Journal of the American Chemical Society'
_journal_page_first 10823
_journal_page_last 10831
_journal_paper_doi 10.1021/ja102688p
_journal_volume 132
_journal_year 2010
_chemical_formula_sum 'C60 H144 Ga14 N12 S35 Sn2 Zn4'
_chemical_formula_weight 3630.91
_chemical_name_systematic
; 
 ? 
;
_space_group_IT_number 217
_symmetry_cell_setting cubic
_symmetry_space_group_name_Hall 'I -4 2 3'
_symmetry_space_group_name_H-M 'I -4 3 m'
_atom_sites_solution_hydrogens geom
_atom_sites_solution_primary direct
_atom_sites_solution_secondary difmap
_audit_creation_method SHELXL-97
_cell_angle_alpha 90.00
_cell_angle_beta 90.00
_cell_angle_gamma 90.00
_cell_formula_units_Z 2
_cell_length_a 18.2580(15)
_cell_length_b 18.2580(15)
_cell_length_c 18.2580(15)
_cell_measurement_temperature 150(2)
_cell_volume 6086.4(9)
_computing_structure_refinement 'SHELXL-97 (Sheldrick, 1997)'
_computing_structure_solution 'SHELXS-97 (Sheldrick, 1990)'
_diffrn_ambient_temperature 150(2)
_diffrn_measured_fraction_theta_full 0.999
_diffrn_measured_fraction_theta_max 0.999
_diffrn_radiation_monochromator graphite
_diffrn_radiation_source 'fine-focus sealed tube'
_diffrn_radiation_type MoK\a
_diffrn_radiation_wavelength 0.71073
_diffrn_reflns_av_R_equivalents 0.0665
_diffrn_reflns_av_sigmaI/netI 0.0799
_diffrn_reflns_limit_h_max 23
_diffrn_reflns_limit_h_min -4
_diffrn_reflns_limit_k_max 11
_diffrn_reflns_limit_k_min -16
_diffrn_reflns_limit_l_max 24
_diffrn_reflns_limit_l_min -1
_diffrn_reflns_number 4455
_diffrn_reflns_theta_full 27.95
_diffrn_reflns_theta_max 27.95
_diffrn_reflns_theta_min 2.23
_exptl_absorpt_coefficient_mu 4.853
_exptl_crystal_density_diffrn 1.981
_exptl_crystal_density_method 'not measured'
_exptl_crystal_F_000 3604
_refine_diff_density_max 1.531
_refine_diff_density_min -1.907
_refine_diff_density_rms 0.177
_refine_ls_abs_structure_details 'Flack H D (1983), Acta Cryst. A39, 876-881'
_refine_ls_abs_structure_Flack 1.01(8)
_refine_ls_extinction_method none
_refine_ls_goodness_of_fit_ref 1.061
_refine_ls_hydrogen_treatment mixed
_refine_ls_matrix_type full
_refine_ls_number_parameters 72
_refine_ls_number_reflns 1342
_refine_ls_number_restraints 0
_refine_ls_restrained_S_all 1.061
_refine_ls_R_factor_all 0.1411
_refine_ls_R_factor_gt 0.0584
_refine_ls_shift/su_max 3.834
_refine_ls_shift/su_mean 0.256
_refine_ls_structure_factor_coef Fsqd
_refine_ls_weighting_details 'calc w=1/[\s^2^(Fo^2^)+(0.0866P)^2^+110.7015P] where P=(Fo^2^+2Fc^2^)/3'
_refine_ls_weighting_scheme calc
_refine_ls_wR_factor_gt 0.1579
_refine_ls_wR_factor_ref 0.2185
_reflns_number_gt 676
_reflns_number_total 1342
_reflns_threshold_expression >2sigma(I)
_cod_data_source_file ja102688p_si_002_8.cif
_cod_data_source_block OCF-40-ZnGaSnS-PR
_cod_database_code 4102800

loop_
_symmetry_equiv_pos_as_xyz
'x, y, z'
'y, -x, -z'
'-x, -y, z'
'-y, x, -z'
'x, -y, -z'
'-y, -x, z'
'-x, y, -z'
'y, x, z'
'z, x, y'
'x, -z, -y'
'-z, -x, y'
'-x, z, -y'
'z, -x, -y'
'-x, -z, y'
'-z, x, -y'
'x, z, y'
'y, z, x'
'z, y, x'
'z, -y, -x'
'-z, -y, x'
'-z, y, -x'
'y, -z, -x'
'-y, -z, x'
'-y, z, -x'
'x+1/2, y+1/2, z+1/2'
'y+1/2, -x+1/2, -z+1/2'
'-x+1/2, -y+1/2, z+1/2'
'-y+1/2, x+1/2, -z+1/2'
'x+1/2, -y+1/2, -z+1/2'
'-y+1/2, -x+1/2, z+1/2'
'-x+1/2, y+1/2, -z+1/2'
'y+1/2, x+1/2, z+1/2'
'z+1/2, x+1/2, y+1/2'
'x+1/2, -z+1/2, -y+1/2'
'-z+1/2, -x+1/2, y+1/2'
'-x+1/2, z+1/2, -y+1/2'
'z+1/2, -x+1/2, -y+1/2'
'-x+1/2, -z+1/2, y+1/2'
'-z+1/2, x+1/2, -y+1/2'
'x+1/2, z+1/2, y+1/2'
'y+1/2, z+1/2, x+1/2'
'z+1/2, y+1/2, x+1/2'
'z+1/2, -y+1/2, -x+1/2'
'-z+1/2, -y+1/2, x+1/2'
'-z+1/2, y+1/2, -x+1/2'
'y+1/2, -z+1/2, -x+1/2'
'-y+1/2, -z+1/2, x+1/2'
'-y+1/2, z+1/2, -x+1/2'

loop_
_atom_site_label
_atom_site_type_symbol
_atom_site_fract_x
_atom_site_fract_y
_atom_site_fract_z
_atom_site_U_iso_or_equiv
_atom_site_adp_type
_atom_site_occupancy
_atom_site_symmetry_multiplicity
_atom_site_calc_flag
_atom_site_refinement_flags
S1 S 0.2127(3) 0.2127(3) 0.2127(3) 0.083(4) Uani 1 6 d S
S2 S 0.3597(2) 0.2071(3) 0.3597(2) 0.0469(15) Uani 1 2 d S
S3 S 0.5000 0.2121(4) 0.5000 0.0355(15) Uani 1 4 d S
S4 S 0.5033(3) 0.35217(19) 0.35217(19) 0.0326(11) Uani 1 2 d S
S5 S 0.5000 0.5000 0.5000 0.022(3) Uani 1 24 d S
Sn1 Sn 0.28654(8) 0.28654(8) 0.28654(8) 0.0369(8) Uani 0.50 6 d SP
Ga1 Ga 0.28654(8) 0.28654(8) 0.28654(8) 0.0369(8) Uani 0.50 6 d SP
Ga2 Ga 0.42806(7) 0.28516(12) 0.42806(7) 0.0333(6) Uani 1 2 d S
Zn1 Zn 0.57304(12) 0.42696(12) 0.42696(12) 0.0303(9) Uani 1 6 d S
N1 N 0.6231(12) 0.3769(12) 0.1870(15) 0.089(9) Uani 1 2 d S
H1A H 0.5899 0.4101 0.2053 2(6) Uiso 1 2 calc SR
H1B H 0.6455 0.3545 0.2262 2.0(16) Uiso 1 2 calc SR
C1 C 0.5834(19) 0.3208(15) 0.143(2) 0.124(12) Uani 1 1 d .
H1C H 0.6049 0.2728 0.1564 2(5) Uiso 1 1 calc R
H1D H 0.5322 0.3202 0.1616 1.7(19) Uiso 1 1 calc R
C3 C 0.636(3) 0.364(3) 0.039(3) 0.19(3) Uani 1 2 d S
H3A H 0.6710 0.3290 0.0173 0.5(7) Uiso 1 2 calc SR
H3B H 0.6107 0.3893 -0.0022 0.2(3) Uiso 1 2 calc SR
C2 C 0.580(4) 0.323(4) 0.082(4) 0.40(7) Uani 1 1 d .
H2A H 0.5318 0.3431 0.0694 0.16(14) Uiso 1 1 calc R
H2B H 0.5813 0.2717 0.0645 2(4) Uiso 1 1 calc R

loop_
_atom_site_aniso_label
_atom_site_aniso_U_11
_atom_site_aniso_U_22
_atom_site_aniso_U_33
_atom_site_aniso_U_23
_atom_site_aniso_U_13
_atom_site_aniso_U_12
S1 0.083(4) 0.083(4) 0.083(4) -0.028(4) -0.028(4) -0.028(4)
S2 0.051(2) 0.038(3) 0.051(2) -0.0079(19) -0.008(3) -0.0079(19)
S3 0.037(2) 0.033(4) 0.037(2) 0.000 0.004(3) 0.000
S4 0.034(3) 0.0321(16) 0.0321(16) -0.002(2) -0.0003(15) -0.0003(15)
S5 0.022(3) 0.022(3) 0.022(3) 0.000 0.000 0.000
Sn1 0.0369(8) 0.0369(8) 0.0369(8) -0.0072(8) -0.0072(8) -0.0072(8)
Ga1 0.0369(8) 0.0369(8) 0.0369(8) -0.0072(8) -0.0072(8) -0.0072(8)
Ga2 0.0351(8) 0.0297(11) 0.0351(8) -0.0017(8) -0.0014(9) -0.0017(8)
Zn1 0.0303(9) 0.0303(9) 0.0303(9) 0.0001(11) -0.0001(11) -0.0001(11)
N1 0.084(12) 0.084(12) 0.10(2) -0.028(12) 0.028(12) -0.019(15)
C1 0.14(3) 0.077(18) 0.16(3) -0.040(19) 0.04(2) -0.037(17)
C3 0.23(4) 0.23(4) 0.11(4) -0.10(4) 0.10(4) -0.12(6)
C2 0.39(9) 0.53(13) 0.27(7) -0.27(8) 0.17(6) -0.37(9)

loop_
_atom_type_symbol
_atom_type_description
_atom_type_scat_dispersion_real
_atom_type_scat_dispersion_imag
_atom_type_scat_source
Ga Ga 0.2307 1.6083 'International Tables Vol C Tables 4.2.6.8 and 6.1.1.4'
S S 0.1246 0.1234 'International Tables Vol C Tables 4.2.6.8 and 6.1.1.4'
Zn Zn 0.2839 1.4301 'International Tables Vol C Tables 4.2.6.8 and 6.1.1.4'
Sn Sn -0.6537 1.4246 'International Tables Vol C Tables 4.2.6.8 and 6.1.1.4'
C C 0.0033 0.0016 'International Tables Vol C Tables 4.2.6.8 and 6.1.1.4'
H H 0.0000 0.0000 'International Tables Vol C Tables 4.2.6.8 and 6.1.1.4'
N N 0.0061 0.0033 'International Tables Vol C Tables 4.2.6.8 and 6.1.1.4'

loop_
_geom_angle_atom_site_label_1
_geom_angle_atom_site_label_2
_geom_angle_atom_site_label_3
_geom_angle
_geom_angle_site_symmetry_1
_geom_angle_site_symmetry_3
Ga2 S2 Sn1 103.6(2) . .
Ga2 S3 Ga2 108.6(3) 7_656 .
Ga2 S4 Ga2 106.4(2) 9 .
Ga2 S4 Zn1 106.66(16) 9 .
Ga2 S4 Zn1 106.66(16) . .
Zn1 S5 Zn1 109.470(1) 4_656 .
Zn1 S5 Zn1 109.5 4_656 3_665
Zn1 S5 Zn1 109.5 . 3_665
Zn1 S5 Zn1 109.5 4_656 2_566
Zn1 S5 Zn1 109.5 . 2_566
Zn1 S5 Zn1 109.5 3_665 2_566
S1 Sn1 S2 107.23(15) . 9
S1 Sn1 S2 107.23(15) . .
S2 Sn1 S2 111.62(14) 9 .
S1 Sn1 S2 107.23(15) . 8
S2 Sn1 S2 111.63(14) 9 8
S2 Sn1 S2 111.60(14) . 8
S2 Ga2 S3 105.4(2) . .
S2 Ga2 S4 109.32(14) . .
S3 Ga2 S4 108.22(13) . .
S2 Ga2 S4 109.31(15) . 17
S3 Ga2 S4 108.22(13) . 17
S4 Ga2 S4 115.8(3) . 17
S5 Zn1 S4 111.35(14) . 6_665
S5 Zn1 S4 111.35(14) . .
S4 Zn1 S4 107.52(15) 6_665 .
S5 Zn1 S4 111.35(14) . 21_656
S4 Zn1 S4 107.53(15) 6_665 21_656
S4 Zn1 S4 107.53(15) . 21_656
C1 N1 C1 113(4) 6_665 .
C1 N1 H1A 109.0 6_665 .
C1 N1 H1A 108.9 . .
C1 N1 H1B 109.3 6_665 .
C1 N1 H1B 109.2 . .
H1A N1 H1B 107.8 . .
C2 C1 N1 122(4) . .
C2 C1 H1C 107.5 . .
N1 C1 H1C 106.6 . .
C2 C1 H1D 106.3 . .
N1 C1 H1D 106.8 . .
H1C C1 H1D 106.7 . .
C2 C3 C2 114(5) 6_665 .
C2 C3 H3A 109.1 6_665 .
C2 C3 H3A 109.2 . .
C2 C3 H3B 108.5 6_665 .
C2 C3 H3B 108.6 . .
H3A C3 H3B 107.7 . .
C1 C2 C3 121(5) . .
C1 C2 H2A 107.7 . .
C3 C2 H2A 107.3 . .
C1 C2 H2B 106.5 . .
C3 C2 H2B 106.7 . .
H2A C2 H2B 106.7 . .

loop_
_geom_bond_atom_site_label_1
_geom_bond_atom_site_label_2
_geom_bond_distance
_geom_bond_site_symmetry_2
S1 Sn1 2.334(11) .
S2 Ga2 2.269(6) .
S2 Sn1 2.381(7) .
S3 Ga2 2.287(5) 7_656
S3 Ga2 2.287(5) .
S4 Ga2 2.303(3) 9
S4 Ga2 2.303(3) .
S4 Zn1 2.313(5) .
S5 Zn1 2.310(4) 4_656
S5 Zn1 2.310(4) .
S5 Zn1 2.310(4) 3_665
S5 Zn1 2.310(4) 2_566
Sn1 S2 2.381(7) 9
Sn1 S2 2.381(7) 8
Ga2 S4 2.303(3) 17
Zn1 S4 2.313(5) 6_665
Zn1 S4 2.313(5) 21_656
N1 C1 1.48(3) 6_665
N1 C1 1.49(3) .
N1 H1A 0.9200 .
N1 H1B 0.9200 .
C1 C2 1.12(7) .
C1 H1C 0.9900 .
C1 H1D 0.9900 .
C3 C2 1.49(6) 6_665
C3 C2 1.49(6) .
C3 H3A 0.9900 .
C3 H3B 0.9900 .
C2 H2A 0.9900 .
C2 H2B 0.9900 .

loop_
_geom_torsion_atom_site_label_1
_geom_torsion_atom_site_label_2
_geom_torsion_atom_site_label_3
_geom_torsion_atom_site_label_4
_geom_torsion
_geom_torsion_site_symmetry_1
_geom_torsion_site_symmetry_4
Ga2 S2 Sn1 S1 180.0 . .
Ga2 S2 Sn1 S2 62.8(2) . 9
Ga2 S2 Sn1 S2 -62.9(2) . 8
Sn1 S2 Ga2 S3 -180.0 . .
Sn1 S2 Ga2 S4 -63.86(13) . .
Sn1 S2 Ga2 S4 63.89(13) . 17
Ga2 S3 Ga2 S2 -180.0 7_656 .
Ga2 S3 Ga2 S4 63.12(15) 7_656 .
Ga2 S3 Ga2 S4 -63.12(15) 7_656 17
Ga2 S4 Ga2 S2 68.2(2) 9 .
Zn1 S4 Ga2 S2 -178.2(2) . .
Ga2 S4 Ga2 S3 -177.5(2) 9 .
Zn1 S4 Ga2 S3 -63.9(2) . .
Ga2 S4 Ga2 S4 -55.8(3) 9 17
Zn1 S4 Ga2 S4 57.8(3) . 17
Zn1 S5 Zn1 S4 -60.0 4_656 6_665
Zn1 S5 Zn1 S4 60.0 3_665 6_665
Zn1 S5 Zn1 S4 180.0 2_566 6_665
Zn1 S5 Zn1 S4 -180.0 4_656 .
Zn1 S5 Zn1 S4 -60.0 3_665 .
Zn1 S5 Zn1 S4 60.0 2_566 .
Zn1 S5 Zn1 S4 60.0 4_656 21_656
Zn1 S5 Zn1 S4 180.0 3_665 21_656
Zn1 S5 Zn1 S4 -60.0 2_566 21_656
Ga2 S4 Zn1 S5 56.73(15) 9 .
Ga2 S4 Zn1 S5 -56.73(15) . .
Ga2 S4 Zn1 S4 -65.5(3) 9 6_665
Ga2 S4 Zn1 S4 -178.96(10) . 6_665
Ga2 S4 Zn1 S4 178.96(10) 9 21_656
Ga2 S4 Zn1 S4 65.5(3) . 21_656
C1 N1 C1 C2 -22(8) 6_665 .
N1 C1 C2 C3 22(12) . .
C2 C3 C2 C1 -19(17) 6_665 .
